data_4510763
loop_
_publ_author_name
'Shi, Zhi-Qiang'
'Li, Yi-Zhi'
'Guo, Zi-Jian'
'Zheng, He-Gen'

_publ_section_title
;
 Six New 2D or 3D Metal--Organic Frameworks Based on
 Bithiophene-Containing Ligand and Dicarboxylates: Syntheses, Structures,
 and Properties
;
_journal_issue 7
_journal_name_full 'Crystal Growth &amp; Design'
_journal_page_first 3078
_journal_paper_doi 10.1021/cg400490y
_journal_volume 13
_journal_year 2013
_chemical_formula_moiety 'C26 H22 N2 O4 S2 Zn'
_chemical_formula_sum 'C26 H22 N2 O4 S2 Zn'
_chemical_formula_weight 555.95
_chemical_name_systematic
; 
 ? 
;
_space_group_IT_number 13
_symmetry_cell_setting monoclinic
_symmetry_space_group_name_Hall '-P 2yc'
_symmetry_space_group_name_H-M 'P 1 2/c 1'
_atom_sites_solution_hydrogens geom
_atom_sites_solution_primary direct
_atom_sites_solution_secondary difmap
_audit_creation_method SHELXL-97
_cell_angle_alpha 90.00
_cell_angle_beta 114.325(6)
_cell_angle_gamma 90.00
_cell_formula_units_Z 2
_cell_length_a 12.9879(16)
_cell_length_b 6.2776(8)
_cell_length_c 19.1040(17)
_cell_measurement_reflns_used 3439
_cell_measurement_temperature 296(2)
_cell_measurement_theta_max 28.18
_cell_measurement_theta_min 3.25
_cell_volume 1419.3(3)
_computing_cell_refinement 'Bruker SMART'
_computing_data_collection 'Bruker SMART'
_computing_data_reduction 'Bruker SAINT'
_computing_molecular_graphics 'Bruker SHELXTL'
_computing_publication_material 'Bruker SHELXTL'
_computing_structure_refinement 'SHELXL-97 (Sheldrick, 1997)'
_computing_structure_solution 'SHELXS-97 (Sheldrick, 1990)'
_diffrn_ambient_temperature 296(2)
_diffrn_measured_fraction_theta_full 0.995
_diffrn_measured_fraction_theta_max 0.995
_diffrn_measurement_device_type 'CCD area detector'
_diffrn_measurement_method 'phi and omega scans'
_diffrn_radiation_monochromator graphite
_diffrn_radiation_source 'fine-focus sealed tube'
_diffrn_radiation_type MoK\a
_diffrn_radiation_wavelength 0.71073
_diffrn_reflns_av_R_equivalents 0.0223
_diffrn_reflns_av_sigmaI/netI 0.0250
_diffrn_reflns_limit_h_max 13
_diffrn_reflns_limit_h_min -15
_diffrn_reflns_limit_k_max 7
_diffrn_reflns_limit_k_min -7
_diffrn_reflns_limit_l_max 22
_diffrn_reflns_limit_l_min -19
_diffrn_reflns_number 7143
_diffrn_reflns_theta_full 25.00
_diffrn_reflns_theta_max 25.00
_diffrn_reflns_theta_min 1.72
_exptl_absorpt_coefficient_mu 1.044
_exptl_absorpt_correction_T_max 0.8344
_exptl_absorpt_correction_T_min 0.7448
_exptl_absorpt_correction_type multi-scan
_exptl_absorpt_process_details sadabs
_exptl_crystal_colour yellow
_exptl_crystal_density_diffrn 1.301
_exptl_crystal_density_method 'not measured'
_exptl_crystal_description block
_exptl_crystal_F_000 572
_exptl_crystal_size_max 0.30
_exptl_crystal_size_mid 0.25
_exptl_crystal_size_min 0.18
_refine_diff_density_max 0.955
_refine_diff_density_min -0.505
_refine_diff_density_rms 0.091
_refine_ls_extinction_method none
_refine_ls_goodness_of_fit_ref 1.042
_refine_ls_hydrogen_treatment constr
_refine_ls_matrix_type full
_refine_ls_number_parameters 159
_refine_ls_number_reflns 2496
_refine_ls_number_restraints 0
_refine_ls_restrained_S_all 1.042
_refine_ls_R_factor_all 0.0411
_refine_ls_R_factor_gt 0.0369
_refine_ls_shift/su_max 0.000
_refine_ls_shift/su_mean 0.000
_refine_ls_structure_factor_coef Fsqd
_refine_ls_weighting_details 'calc w=1/[\s^2^(Fo^2^)+(0.0680P)^2^+1.9900P] where P=(Fo^2^+2Fc^2^)/3'
_refine_ls_weighting_scheme calc
_refine_ls_wR_factor_gt 0.1123
_refine_ls_wR_factor_ref 0.1147
_reflns_number_gt 2205
_reflns_number_total 2496
_reflns_threshold_expression >2sigma(I)
_cod_data_source_file cg400490y_si_002.cif
_cod_data_source_block 4
_cod_depositor_comments
;
The following automatic conversions were performed:

'_symmetry_cell_setting' value 'Monoclinic' changed to 'monoclinic'
according to
/usr/data/users/saulius/automatic-downloads/retrospective/ACS/lib/dictionaries/cif_core.dic
dictionary named 'cif_core.dic' version 2.4.2 from 2011-04-26.

Automatic conversion script
Id: cif_fix_values 2281 2013-09-26 08:29:07Z andrius 
;
_cod_original_sg_symbol_H-M 'P 2/c'
_cod_database_code 4510763

loop_
_symmetry_equiv_pos_as_xyz
'x, y, z'
'-x, y, -z+1/2'
'-x, -y, -z'
'x, -y, z-1/2'

loop_
_atom_site_label
_atom_site_type_symbol
_atom_site_fract_x
_atom_site_fract_y
_atom_site_fract_z
_atom_site_U_iso_or_equiv
_atom_site_adp_type
_atom_site_occupancy
_atom_site_symmetry_multiplicity
_atom_site_calc_flag
_atom_site_refinement_flags
O2 O 0.8772(3) 0.5687(5) 0.84283(18) 0.0657(10) Uani 1 1 d .
Zn1 Zn 1.0000 0.61594(7) 0.7500 0.01830(17) Uani 1 2 d S
C6 C 0.7821(3) 0.0726(5) 0.67506(18) 0.0303(7) Uani 1 1 d .
H6 H 0.7671 -0.0415 0.7005 0.036 Uiso 1 1 calc R
C8 C 0.7575(2) 0.2595(5) 0.56105(16) 0.0213(6) Uani 1 1 d .
H8 H 0.7258 0.2742 0.5079 0.026 Uiso 1 1 calc R
S1 S 0.60216(6) -0.27646(12) 0.58944(4) 0.0241(2) Uani 1 1 d .
N1 N 0.8788(2) 0.4020(4) 0.68368(14) 0.0212(5) Uani 1 1 d .
O1 O 0.9931(2) 0.8033(4) 0.82955(12) 0.0299(5) Uani 1 1 d .
C13 C 0.5327(2) -0.4046(5) 0.50219(18) 0.0237(7) Uani 1 1 d .
C10 C 0.6562(2) -0.0848(5) 0.54802(17) 0.0232(6) Uani 1 1 d .
C2 C 0.9445(3) 0.8450(5) 0.93640(16) 0.0213(6) Uani 1 1 d .
H2 H 0.8874 0.7865 0.9523 0.026 Uiso 1 1 calc R
C9 C 0.8303(2) 0.4122(5) 0.60655(17) 0.0220(6) Uani 1 1 d .
H9 H 0.8467 0.5285 0.5828 0.026 Uiso 1 1 calc R
C3 C 1.0619(3) 0.8031(5) 1.00118(17) 0.0238(6) Uani 1 1 d .
H3A H 1.0725 0.6510 1.0103 0.029 Uiso 1 1 calc R
H3B H 1.1197 0.8539 0.9855 0.029 Uiso 1 1 calc R
C4 C 1.0751(3) 0.9145(5) 1.07532(17) 0.0247(7) Uani 1 1 d .
H4A H 1.1506 0.8888 1.1144 0.030 Uiso 1 1 calc R
H4B H 1.0215 0.8550 1.0933 0.030 Uiso 1 1 calc R
C11 C 0.6200(3) -0.1207(5) 0.47114(18) 0.0277(7) Uani 1 1 d .
H11 H 0.6392 -0.0342 0.4388 0.033 Uiso 1 1 calc R
C7 C 0.7314(2) 0.0824(5) 0.59477(17) 0.0221(6) Uani 1 1 d .
C1 C 0.9336(3) 0.7318(5) 0.86334(17) 0.0237(7) Uani 1 1 d .
C12 C 0.5505(3) -0.3021(5) 0.44553(18) 0.0298(7) Uani 1 1 d .
H12 H 0.5198 -0.3473 0.3947 0.036 Uiso 1 1 calc R
C5 C 0.8541(3) 0.2314(5) 0.71614(19) 0.0320(8) Uani 1 1 d .
H5 H 0.8876 0.2202 0.7694 0.038 Uiso 1 1 calc R

loop_
_atom_site_aniso_label
_atom_site_aniso_U_11
_atom_site_aniso_U_22
_atom_site_aniso_U_33
_atom_site_aniso_U_23
_atom_site_aniso_U_13
_atom_site_aniso_U_12
O2 0.091(2) 0.070(2) 0.0593(19) -0.0390(17) 0.0543(18) -0.0486(19)
Zn1 0.0238(3) 0.0173(3) 0.0135(3) 0.000 0.00731(19) 0.000
C6 0.0386(18) 0.0286(17) 0.0203(15) 0.0024(13) 0.0088(14) -0.0097(15)
C8 0.0196(14) 0.0311(16) 0.0120(13) -0.0015(12) 0.0055(11) 0.0018(12)
S1 0.0265(4) 0.0230(4) 0.0212(4) -0.0052(3) 0.0082(3) -0.0031(3)
N1 0.0239(13) 0.0218(13) 0.0164(12) -0.0006(10) 0.0067(10) -0.0003(10)
O1 0.0441(13) 0.0298(12) 0.0237(11) -0.0068(9) 0.0219(10) -0.0064(10)
C13 0.0207(14) 0.0237(16) 0.0223(15) -0.0062(12) 0.0044(12) 0.0024(12)
C10 0.0211(14) 0.0240(16) 0.0239(15) -0.0028(12) 0.0088(12) 0.0012(12)
C2 0.0256(15) 0.0238(15) 0.0177(14) -0.0009(12) 0.0121(12) -0.0012(12)
C9 0.0212(14) 0.0245(16) 0.0211(15) 0.0017(12) 0.0095(12) 0.0012(12)
C3 0.0324(16) 0.0216(15) 0.0216(15) -0.0009(12) 0.0151(13) 0.0049(13)
C4 0.0312(16) 0.0249(16) 0.0183(14) 0.0016(12) 0.0104(13) 0.0049(13)
C11 0.0295(16) 0.0307(17) 0.0205(15) -0.0024(13) 0.0079(13) -0.0043(13)
C7 0.0190(14) 0.0232(15) 0.0234(15) -0.0037(12) 0.0080(12) 0.0015(12)
C1 0.0295(16) 0.0244(16) 0.0194(15) -0.0018(12) 0.0125(13) -0.0004(13)
C12 0.0298(17) 0.0326(18) 0.0223(16) -0.0073(14) 0.0059(13) -0.0034(14)
C5 0.042(2) 0.0327(18) 0.0172(15) 0.0004(13) 0.0077(14) -0.0095(15)

loop_
_atom_type_symbol
_atom_type_description
_atom_type_scat_dispersion_real
_atom_type_scat_dispersion_imag
_atom_type_scat_source
C C 0.0033 0.0016 'International Tables Vol C Tables 4.2.6.8 and 6.1.1.4'
Zn Zn 0.2839 1.4301 'International Tables Vol C Tables 4.2.6.8 and 6.1.1.4'
S S 0.1246 0.1234 'International Tables Vol C Tables 4.2.6.8 and 6.1.1.4'
O O 0.0106 0.0060 'International Tables Vol C Tables 4.2.6.8 and 6.1.1.4'
N N 0.0061 0.0033 'International Tables Vol C Tables 4.2.6.8 and 6.1.1.4'
H H 0.0000 0.0000 'International Tables Vol C Tables 4.2.6.8 and 6.1.1.4'

loop_
_geom_angle_atom_site_label_1
_geom_angle_atom_site_label_2
_geom_angle_atom_site_label_3
_geom_angle
_geom_angle_site_symmetry_1
_geom_angle_site_symmetry_3
O1 Zn1 O1 105.93(14) . 2_756
O1 Zn1 N1 127.09(10) . .
O1 Zn1 N1 100.51(10) 2_756 .
O1 Zn1 N1 100.51(10) . 2_756
O1 Zn1 N1 127.08(10) 2_756 2_756
N1 Zn1 N1 98.62(14) . 2_756
C5 C6 C7 119.8(3) . .
C5 C6 H6 120.1 . .
C7 C6 H6 120.1 . .
C9 C8 C7 119.9(3) . .
C9 C8 H8 120.1 . .
C7 C8 H8 120.1 . .
C13 S1 C10 91.81(15) . .
C5 N1 C9 116.8(3) . .
C5 N1 Zn1 120.3(2) . .
C9 N1 Zn1 122.5(2) . .
C1 O1 Zn1 114.4(2) . .
C12 C13 C13 129.3(4) . 3_646
C12 C13 S1 110.7(2) . .
C13 C13 S1 120.0(3) 3_646 .
C11 C10 C7 128.7(3) . .
C11 C10 S1 110.5(2) . .
C7 C10 S1 120.8(2) . .
C1 C2 C4 112.3(2) . 3_777
C1 C2 C3 110.2(2) . .
C4 C2 C3 109.6(3) 3_777 .
C1 C2 H2 108.2 . .
C4 C2 H2 108.2 3_777 .
C3 C2 H2 108.2 . .
N1 C9 C8 123.3(3) . .
N1 C9 H9 118.3 . .
C8 C9 H9 118.3 . .
C4 C3 C2 111.3(2) . .
C4 C3 H3A 109.4 . .
C2 C3 H3A 109.4 . .
C4 C3 H3B 109.4 . .
C2 C3 H3B 109.4 . .
H3A C3 H3B 108.0 . .
C3 C4 C2 111.6(2) . 3_777
C3 C4 H4A 109.3 . .
C2 C4 H4A 109.3 3_777 .
C3 C4 H4B 109.3 . .
C2 C4 H4B 109.3 3_777 .
H4A C4 H4B 108.0 . .
C10 C11 C12 113.3(3) . .
C10 C11 H11 123.4 . .
C12 C11 H11 123.4 . .
C8 C7 C6 116.5(3) . .
C8 C7 C10 121.3(3) . .
C6 C7 C10 122.2(3) . .
O2 C1 O1 122.6(3) . .
O2 C1 C2 120.1(3) . .
O1 C1 C2 117.0(3) . .
C13 C12 C11 113.6(3) . .
C13 C12 H12 123.2 . .
C11 C12 H12 123.2 . .
N1 C5 C6 123.6(3) . .
N1 C5 H5 118.2 . .
C6 C5 H5 118.2 . .

loop_
_geom_bond_atom_site_label_1
_geom_bond_atom_site_label_2
_geom_bond_distance
_geom_bond_site_symmetry_2
O2 C1 1.225(4) .
Zn1 O1 1.953(2) .
Zn1 O1 1.953(2) 2_756
Zn1 N1 2.060(2) .
Zn1 N1 2.060(2) 2_756
C6 C5 1.371(5) .
C6 C7 1.399(4) .
C6 H6 0.9300 .
C8 C9 1.375(4) .
C8 C7 1.395(4) .
C8 H8 0.9300 .
S1 C13 1.732(3) .
S1 C10 1.739(3) .
N1 C5 1.341(4) .
N1 C9 1.344(4) .
O1 C1 1.275(4) .
C13 C12 1.359(5) .
C13 C13 1.450(6) 3_646
C10 C11 1.364(4) .
C10 C7 1.461(4) .
C2 C1 1.520(4) .
C2 C4 1.533(4) 3_777
C2 C3 1.540(4) .
C2 H2 0.9800 .
C9 H9 0.9300 .
C3 C4 1.524(4) .
C3 H3A 0.9700 .
C3 H3B 0.9700 .
C4 C2 1.533(4) 3_777
C4 H4A 0.9700 .
C4 H4B 0.9700 .
C11 C12 1.409(5) .
C11 H11 0.9300 .
C12 H12 0.9300 .
C5 H5 0.9300 .

loop_
_geom_torsion_atom_site_label_1
_geom_torsion_atom_site_label_2
_geom_torsion_atom_site_label_3
_geom_torsion_atom_site_label_4
_geom_torsion
_geom_torsion_site_symmetry_1
_geom_torsion_site_symmetry_4
O1 Zn1 N1 C5 -66.1(3) . .
O1 Zn1 N1 C5 174.6(2) 2_756 .
N1 Zn1 N1 C5 44.1(2) 2_756 .
O1 Zn1 N1 C9 121.2(2) . .
O1 Zn1 N1 C9 1.9(2) 2_756 .
N1 Zn1 N1 C9 -128.5(3) 2_756 .
O1 Zn1 O1 C1 145.8(3) 2_756 .
N1 Zn1 O1 C1 28.8(3) . .
N1 Zn1 O1 C1 -80.5(2) 2_756 .
C10 S1 C13 C12 -0.5(3) . .
C10 S1 C13 C13 179.2(3) . 3_646
C13 S1 C10 C11 0.7(2) . .
C13 S1 C10 C7 -178.1(2) . .
C5 N1 C9 C8 0.6(4) . .
Zn1 N1 C9 C8 173.5(2) . .
C7 C8 C9 N1 -0.3(4) . .
C1 C2 C3 C4 -179.9(3) . .
C4 C2 C3 C4 56.1(3) 3_777 .
C2 C3 C4 C2 -57.2(4) . 3_777
C7 C10 C11 C12 178.0(3) . .
S1 C10 C11 C12 -0.8(4) . .
C9 C8 C7 C6 0.3(4) . .
C9 C8 C7 C10 -178.7(3) . .
C5 C6 C7 C8 -0.5(5) . .
C5 C6 C7 C10 178.5(3) . .
C11 C10 C7 C8 14.1(5) . .
S1 C10 C7 C8 -167.3(2) . .
C11 C10 C7 C6 -164.9(3) . .
S1 C10 C7 C6 13.7(4) . .
Zn1 O1 C1 O2 -6.3(4) . .
Zn1 O1 C1 C2 167.4(2) . .
C4 C2 C1 O2 -132.9(4) 3_777 .
C3 C2 C1 O2 104.6(4) . .
C4 C2 C1 O1 53.2(4) 3_777 .
C3 C2 C1 O1 -69.3(4) . .
C13 C13 C12 C11 -179.5(4) 3_646 .
S1 C13 C12 C11 0.1(4) . .
C10 C11 C12 C13 0.4(4) . .
C9 N1 C5 C6 -0.9(5) . .
Zn1 N1 C5 C6 -173.9(3) . .
C7 C6 C5 N1 0.9(6) . .

loop_
_platon_squeeze_void_nr
_platon_squeeze_void_average_x
_platon_squeeze_void_average_y
_platon_squeeze_void_average_z
_platon_squeeze_void_volume
_platon_squeeze_void_count_electrons
_platon_squeeze_void_content
1 0.500 -0.028 0.250 188 31 ' '
2 0.500 -0.061 0.750 188 31 ' '
